data_4327044
loop_
_publ_author_name
'Pius O. Adelani'
'Thomas E. Albrecht-Schmitt'

_publ_section_title
;
 Metal-Controlled Assembly of Uranyl Diphosphonates toward the Design of
 Functional Uranyl Nanotubules
;
_journal_name_full 'Inorganic Chemistry'
_journal_page_first 12184
_journal_page_last 12191
_journal_paper_doi 10.1021/ic201945p
_journal_volume 50
_journal_year 2011
_chemical_formula_moiety 'C24 H16 Cs2 F O18 P4 U2'
_chemical_formula_sum 'C24 H16 Cs2 F O18 P4 U2'
_chemical_formula_weight 1477.05
_chemical_name_systematic
; 
 ? 
;
_space_group_IT_number 2
_symmetry_cell_setting triclinic
_symmetry_space_group_name_Hall '-P 1'
_symmetry_space_group_name_H-M 'P -1'
_atom_sites_solution_hydrogens geom
_atom_sites_solution_primary direct
_atom_sites_solution_secondary difmap
_audit_creation_method SHELXL-97
_cell_angle_alpha 86.3640(10)
_cell_angle_beta 77.7160(10)
_cell_angle_gamma 81.5500(10)
_cell_formula_units_Z 2
_cell_length_a 9.9997(10)
_cell_length_b 10.6653(10)
_cell_length_c 17.1456(16)
_cell_measurement_reflns_used 9937
_cell_measurement_temperature 103(2)
_cell_measurement_theta_max 24.97
_cell_measurement_theta_min 2.25
_cell_volume 1766.3(3)
_computing_cell_refinement 'Bruker SAINT'
_computing_data_collection 'Bruker APEX2'
_computing_data_reduction 'Bruker SAINT'
_computing_molecular_graphics 'Bruker SHELXTL'
_computing_publication_material 'Bruker SHELXTL'
_computing_structure_refinement 'SHELXL-97 (Sheldrick, 1997)'
_computing_structure_solution 'SHELXS-97 (Sheldrick, 1990)'
_diffrn_ambient_temperature 103(2)
_diffrn_measured_fraction_theta_full 0.998
_diffrn_measured_fraction_theta_max 0.998
_diffrn_measurement_device_type 'Bruker APEX-II CCD'
_diffrn_measurement_method '\f and \w scans'
_diffrn_radiation_monochromator graphite
_diffrn_radiation_source 'fine-focus sealed tube'
_diffrn_radiation_type MoK\a
_diffrn_radiation_wavelength 0.71073
_diffrn_reflns_av_R_equivalents 0.0422
_diffrn_reflns_av_sigmaI/netI 0.0284
_diffrn_reflns_limit_h_max 11
_diffrn_reflns_limit_h_min -11
_diffrn_reflns_limit_k_max 12
_diffrn_reflns_limit_k_min -12
_diffrn_reflns_limit_l_max 20
_diffrn_reflns_limit_l_min -20
_diffrn_reflns_number 36099
_diffrn_reflns_theta_full 25.00
_diffrn_reflns_theta_max 25.00
_diffrn_reflns_theta_min 1.22
_diffrn_standards_number 0
_exptl_absorpt_coefficient_mu 11.450
_exptl_absorpt_correction_T_max 0.7452
_exptl_absorpt_correction_T_min 0.5943
_exptl_absorpt_correction_type multi-scan
_exptl_absorpt_process_details SHELXPREP
_exptl_crystal_colour yellow
_exptl_crystal_density_diffrn 2.777
_exptl_crystal_description platelet
_exptl_crystal_F_000 1334
_exptl_crystal_size_max 0.088
_exptl_crystal_size_mid 0.031
_exptl_crystal_size_min 0.023
_refine_diff_density_max 2.337
_refine_diff_density_min -0.985
_refine_diff_density_rms 0.154
_refine_ls_extinction_method none
_refine_ls_goodness_of_fit_ref 1.025
_refine_ls_hydrogen_treatment constr
_refine_ls_matrix_type full
_refine_ls_number_parameters 480
_refine_ls_number_reflns 6216
_refine_ls_number_restraints 18
_refine_ls_restrained_S_all 1.024
_refine_ls_R_factor_all 0.0288
_refine_ls_R_factor_gt 0.0222
_refine_ls_shift/su_max 0.002
_refine_ls_shift/su_mean 0.000
_refine_ls_structure_factor_coef Fsqd
_refine_ls_weighting_details 'calc w=1/[\s^2^(Fo^2^)+(0.0258P)^2^+4.6306P] where P=(Fo^2^+2Fc^2^)/3'
_refine_ls_weighting_scheme calc
_refine_ls_wR_factor_gt 0.0501
_refine_ls_wR_factor_ref 0.0528
_reflns_number_gt 5492
_reflns_number_total 6216
_reflns_threshold_expression >2sigma(I)
_cod_data_source_file ic201945p_si_002_2.cif
_cod_data_source_block p-1
_cod_database_code 4327044

loop_
_symmetry_equiv_pos_as_xyz
'x, y, z'
'-x, -y, -z'

loop_
_atom_site_label
_atom_site_type_symbol
_atom_site_fract_x
_atom_site_fract_y
_atom_site_fract_z
_atom_site_U_iso_or_equiv
_atom_site_adp_type
_atom_site_occupancy
_atom_site_symmetry_multiplicity
_atom_site_calc_flag
_atom_site_refinement_flags
U1 U 0.396071(19) 0.362066(18) 0.843879(12) 0.00839(6) Uani 1 1 d .
U2 U 0.384094(19) -0.062988(18) 0.852492(12) 0.00900(6) Uani 1 1 d .
Cs1 Cs 0.24194(3) 0.15686(3) 1.05236(2) 0.01542(8) Uani 1 1 d .
Cs2 Cs 0.69439(3) 0.35608(3) 0.974856(19) 0.01228(8) Uani 1 1 d .
P1 P 0.03562(14) 0.34276(13) 0.83442(8) 0.0114(3) Uani 1 1 d .
P2 P 0.38464(14) 0.37440(13) 0.19933(8) 0.0095(3) Uani 1 1 d .
P3 P 0.68645(13) 0.10721(13) 0.79287(8) 0.0094(3) Uani 1 1 d .
P4 P 0.81709(14) 0.31399(13) 0.16489(8) 0.0093(3) Uani 1 1 d .
F1 F 0.3660(3) 0.1480(3) 0.86922(19) 0.0163(7) Uani 1 1 d .
O1 O 0.4092(4) 0.3549(3) 0.7398(2) 0.0147(8) Uani 1 1 d .
O2 O 0.3883(4) 0.3692(3) 0.9498(2) 0.0114(8) Uani 1 1 d .
O3 O 0.3606(4) -0.0350(3) 0.7535(2) 0.0145(8) Uani 1 1 d .
O4 O 0.4022(4) -0.0898(3) 0.9543(2) 0.0137(8) Uani 1 1 d .
O5 O 0.1358(4) 0.0360(3) 0.9142(2) 0.0177(9) Uani 1 1 d .
O6 O 0.1659(4) 0.3379(3) 0.8678(2) 0.0115(8) Uani 1 1 d .
O7 O -0.0623(4) 0.4651(3) 0.8582(2) 0.0124(8) Uani 1 1 d .
O8 O -0.0334(4) 0.2245(3) 0.8633(2) 0.0140(8) Uani 1 1 d .
O9 O 0.4339(4) 0.4999(3) 0.1734(2) 0.0125(8) Uani 1 1 d .
O10 O 0.2555(4) 0.3633(3) 0.1631(2) 0.0149(8) Uani 1 1 d .
O11 O 0.4866(4) 0.2577(3) 0.1731(2) 0.0130(8) Uani 1 1 d .
O12 O 0.8305(4) 0.0714(3) 0.8176(2) 0.0119(8) Uani 1 1 d .
O13 O 0.6092(4) -0.0061(3) 0.8154(2) 0.0112(8) Uani 1 1 d .
O14 O 0.6146(4) 0.2309(3) 0.8306(2) 0.0120(8) Uani 1 1 d .
O15 O 0.7204(4) 0.4330(3) 0.1547(2) 0.0129(8) Uani 1 1 d .
O16 O 0.9699(4) 0.3306(3) 0.1253(2) 0.0122(8) Uani 1 1 d .
O17 O 0.7864(4) 0.2006(3) 0.1251(2) 0.0118(8) Uani 1 1 d .
C1 C 0.0850(5) 0.3434(5) 0.7273(3) 0.0141(12) Uani 1 1 d .
C2 C 0.1665(6) 0.2383(5) 0.6898(3) 0.0173(12) Uani 1 1 d .
H2A H 0.1907 0.1649 0.7210 0.021 Uiso 1 1 calc R
C3 C 0.2133(6) 0.2390(6) 0.6073(3) 0.0190(13) Uani 1 1 d .
H3A H 0.2688 0.1663 0.5827 0.023 Uiso 1 1 calc R
C4 C 0.1788(6) 0.3465(6) 0.5604(3) 0.0193(13) Uani 1 1 d .
C5 C 0.0954(6) 0.4502(6) 0.5981(4) 0.0225(14) Uani 1 1 d .
H5A H 0.0694 0.5231 0.5671 0.027 Uiso 1 1 calc R
C6 C 0.0494(6) 0.4491(5) 0.6803(3) 0.0165(12) Uani 1 1 d .
H6A H -0.0072 0.5213 0.7049 0.020 Uiso 1 1 calc R
C7 C 0.2323(6) 0.3515(6) 0.4717(3) 0.0201(13) Uani 1 1 d .
C8 C 0.2483(7) 0.2449(6) 0.4256(3) 0.0235(14) Uani 1 1 d .
H8A H 0.2255 0.1666 0.4506 0.028 Uiso 1 1 calc R
C9 C 0.2970(6) 0.2521(6) 0.3439(4) 0.0224(14) Uani 1 1 d .
H9A H 0.3090 0.1783 0.3135 0.027 Uiso 1 1 calc R
C10 C 0.3288(5) 0.3667(5) 0.3056(3) 0.0127(12) Uani 1 1 d .
C11 C 0.3124(6) 0.4729(6) 0.3510(4) 0.0216(14) Uani 1 1 d .
H11A H 0.3331 0.5518 0.3259 0.026 Uiso 1 1 calc R
C12 C 0.2657(7) 0.4639(6) 0.4329(4) 0.0256(15) Uani 1 1 d .
H12A H 0.2563 0.5371 0.4634 0.031 Uiso 1 1 calc R
C13 C 0.7196(6) 0.1286(5) 0.6856(3) 0.0144(12) Uani 1 1 d .
C14 C 0.8461(7) 0.1575(7) 0.6426(4) 0.0339(17) Uani 1 1 d .
H14A H 0.9196 0.1596 0.6694 0.041 Uiso 1 1 calc R
C15 C 0.8665(7) 0.1834(7) 0.5610(4) 0.0336(17) Uani 1 1 d .
H15A H 0.9535 0.2041 0.5328 0.040 Uiso 1 1 calc R
C16 C 0.7606(6) 0.1795(5) 0.5195(3) 0.0172(12) Uani 1 1 d .
C17 C 0.6381(7) 0.1470(7) 0.5632(4) 0.0347(18) Uani 1 1 d .
H17A H 0.5654 0.1410 0.5365 0.042 Uiso 1 1 calc R
C18 C 0.6170(6) 0.1227(7) 0.6444(4) 0.0294(16) Uani 1 1 d .
H18A H 0.5301 0.1016 0.6724 0.035 Uiso 1 1 calc R
C19 C 0.7786(6) 0.2123(5) 0.4331(3) 0.0174(12) Uani 1 1 d .
C20 C 0.8949(6) 0.1614(6) 0.3778(4) 0.0256(15) Uani 1 1 d .
H20A H 0.9650 0.1039 0.3956 0.031 Uiso 1 1 calc R
C21 C 0.9087(6) 0.1943(6) 0.2966(4) 0.0234(14) Uani 1 1 d .
H21A H 0.9880 0.1588 0.2596 0.028 Uiso 1 1 calc R
C22 C 0.8077(6) 0.2782(5) 0.2695(3) 0.0134(12) Uani 1 1 d .
C23 C 0.6918(6) 0.3302(6) 0.3243(3) 0.0184(13) Uani 1 1 d .
H23A H 0.6219 0.3882 0.3066 0.022 Uiso 1 1 calc R
C24 C 0.6792(6) 0.2970(6) 0.4045(3) 0.0190(13) Uani 1 1 d .
H24A H 0.5999 0.3331 0.4412 0.023 Uiso 1 1 calc R
O1W O 0.5423(7) 0.0598(6) 0.5081(4) 0.0057(14) Uani 0.50 1 d PU
O2W O 0.2991(13) 0.0915(12) 0.5708(7) 0.006(4) Uani 0.258(13) 1 d PU
O3W O 0.5500(14) 0.3882(13) 0.4710(8) 0.009(5) Uani 0.239(13) 1 d PU

loop_
_atom_site_aniso_label
_atom_site_aniso_U_11
_atom_site_aniso_U_22
_atom_site_aniso_U_33
_atom_site_aniso_U_23
_atom_site_aniso_U_13
_atom_site_aniso_U_12
U1 0.00769(10) 0.00744(10) 0.01108(11) 0.00003(8) -0.00307(8) -0.00285(8)
U2 0.00835(10) 0.00724(10) 0.01247(11) 0.00001(8) -0.00337(8) -0.00284(8)
Cs1 0.01712(18) 0.01333(17) 0.01566(18) -0.00099(14) -0.00209(14) -0.00328(14)
Cs2 0.01192(17) 0.01302(17) 0.01319(17) 0.00034(13) -0.00423(13) -0.00382(13)
P1 0.0092(7) 0.0104(7) 0.0154(7) -0.0003(6) -0.0038(6) -0.0029(5)
P2 0.0070(7) 0.0091(7) 0.0138(7) 0.0000(6) -0.0032(5) -0.0035(5)
P3 0.0074(7) 0.0096(7) 0.0122(7) 0.0002(6) -0.0032(5) -0.0028(5)
P4 0.0082(7) 0.0082(7) 0.0120(7) 0.0003(5) -0.0026(5) -0.0021(5)
F1 0.0114(16) 0.0096(16) 0.0281(19) -0.0015(14) -0.0021(14) -0.0048(13)
O1 0.016(2) 0.016(2) 0.013(2) 0.0006(16) -0.0046(16) -0.0032(16)
O2 0.0115(19) 0.0105(19) 0.0131(19) 0.0009(15) -0.0036(15) -0.0035(15)
O3 0.016(2) 0.012(2) 0.019(2) 0.0039(16) -0.0068(16) -0.0080(16)
O4 0.015(2) 0.0103(19) 0.016(2) -0.0011(16) -0.0033(16) -0.0035(16)
O5 0.0110(19) 0.0103(19) 0.033(2) -0.0025(17) -0.0078(17) 0.0002(16)
O6 0.0078(18) 0.0111(19) 0.018(2) -0.0026(16) -0.0038(15) -0.0053(15)
O7 0.0103(19) 0.0118(19) 0.015(2) -0.0023(16) -0.0023(15) -0.0023(15)
O8 0.014(2) 0.013(2) 0.017(2) 0.0007(16) -0.0051(16) -0.0083(16)
O9 0.0124(19) 0.0088(19) 0.017(2) 0.0005(16) -0.0048(16) -0.0022(15)
O10 0.0104(19) 0.016(2) 0.021(2) -0.0031(17) -0.0068(16) -0.0044(16)
O11 0.0111(19) 0.0099(19) 0.019(2) 0.0000(16) -0.0048(16) -0.0036(15)
O12 0.0095(19) 0.0101(19) 0.017(2) 0.0023(16) -0.0064(16) -0.0013(15)
O13 0.0087(18) 0.0092(18) 0.017(2) 0.0001(15) -0.0043(15) -0.0034(15)
O14 0.0114(19) 0.0133(19) 0.0119(19) 0.0005(16) -0.0022(15) -0.0042(16)
O15 0.0119(19) 0.0107(19) 0.017(2) 0.0016(16) -0.0023(16) -0.0050(15)
O16 0.0078(18) 0.0140(19) 0.016(2) -0.0005(16) -0.0033(15) -0.0044(15)
O17 0.0118(19) 0.0118(19) 0.013(2) -0.0008(15) -0.0051(15) -0.0024(15)
C1 0.008(3) 0.018(3) 0.017(3) -0.003(2) -0.002(2) -0.004(2)
C2 0.019(3) 0.017(3) 0.018(3) 0.002(2) -0.008(2) -0.004(2)
C3 0.018(3) 0.021(3) 0.017(3) -0.006(3) -0.002(2) 0.000(3)
C4 0.016(3) 0.028(3) 0.015(3) -0.002(3) -0.002(2) -0.010(3)
C5 0.023(3) 0.019(3) 0.027(3) 0.002(3) -0.008(3) -0.002(3)
C6 0.017(3) 0.015(3) 0.017(3) 0.000(2) -0.001(2) -0.006(2)
C7 0.017(3) 0.028(3) 0.017(3) 0.004(3) -0.004(2) -0.007(3)
C8 0.036(4) 0.021(3) 0.014(3) 0.003(3) -0.001(3) -0.011(3)
C9 0.027(3) 0.018(3) 0.021(3) -0.006(3) 0.001(3) -0.005(3)
C10 0.010(3) 0.016(3) 0.013(3) 0.003(2) -0.002(2) -0.006(2)
C11 0.024(3) 0.019(3) 0.021(3) 0.000(3) 0.002(3) -0.010(3)
C12 0.035(4) 0.023(3) 0.016(3) -0.013(3) 0.007(3) -0.008(3)
C13 0.017(3) 0.013(3) 0.014(3) 0.002(2) -0.003(2) -0.007(2)
C14 0.025(4) 0.064(5) 0.018(3) 0.007(3) -0.010(3) -0.022(3)
C15 0.023(4) 0.062(5) 0.020(3) 0.006(3) -0.004(3) -0.020(3)
C16 0.017(3) 0.017(3) 0.018(3) 0.002(2) -0.005(2) -0.002(2)
C17 0.028(4) 0.070(5) 0.017(3) 0.004(3) -0.011(3) -0.034(4)
C18 0.019(3) 0.057(5) 0.016(3) 0.006(3) -0.004(3) -0.022(3)
C19 0.020(3) 0.019(3) 0.013(3) 0.003(2) -0.005(2) -0.003(2)
C20 0.023(3) 0.033(4) 0.018(3) 0.003(3) -0.005(3) 0.006(3)
C21 0.019(3) 0.033(4) 0.017(3) 0.002(3) -0.005(3) 0.000(3)
C22 0.015(3) 0.015(3) 0.013(3) 0.000(2) -0.005(2) -0.008(2)
C23 0.014(3) 0.022(3) 0.019(3) -0.003(3) -0.005(2) 0.002(2)
C24 0.014(3) 0.025(3) 0.016(3) -0.002(3) 0.001(2) -0.003(3)
O1W 0.0055(16) 0.0069(16) 0.0054(16) -0.0001(10) -0.0022(10) -0.0019(10)
O2W 0.006(5) 0.005(5) 0.006(5) -0.0010(19) -0.001(2) 0.000(2)
O3W 0.008(5) 0.010(5) 0.007(5) 0.000(2) -0.001(2) 0.000(2)

loop_
_atom_type_symbol
_atom_type_description
_atom_type_scat_dispersion_real
_atom_type_scat_dispersion_imag
_atom_type_scat_source
C C 0.0033 0.0016 'International Tables Vol C Tables 4.2.6.8 and 6.1.1.4'
H H 0.0000 0.0000 'International Tables Vol C Tables 4.2.6.8 and 6.1.1.4'
O O 0.0106 0.0060 'International Tables Vol C Tables 4.2.6.8 and 6.1.1.4'
F F 0.0171 0.0103 'International Tables Vol C Tables 4.2.6.8 and 6.1.1.4'
P P 0.1023 0.0942 'International Tables Vol C Tables 4.2.6.8 and 6.1.1.4'
Cs Cs -0.3680 2.1192 'International Tables Vol C Tables 4.2.6.8 and 6.1.1.4'
U U -9.6767 9.6646 'International Tables Vol C Tables 4.2.6.8 and 6.1.1.4'

loop_
_geom_angle_atom_site_label_1
_geom_angle_atom_site_label_2
_geom_angle_atom_site_label_3
_geom_angle
_geom_angle_site_symmetry_1
_geom_angle_site_symmetry_3
O1 U1 O2 178.25(16) . .
O1 U1 O6 91.12(15) . .
O2 U1 O6 90.61(14) . .
O1 U1 O15 91.57(15) . 2_666
O2 U1 O15 89.13(14) . 2_666
O6 U1 O15 75.07(12) . 2_666
O1 U1 F1 94.12(14) . .
O2 U1 F1 86.26(13) . .
O6 U1 F1 68.98(11) . .
O15 U1 F1 143.68(11) 2_666 .
O1 U1 O9 92.33(15) . 2_666
O2 U1 O9 86.33(14) . 2_666
O6 U1 O9 148.39(12) . 2_666
O15 U1 O9 73.43(12) 2_666 2_666
F1 U1 O9 141.90(11) . 2_666
O1 U1 O14 89.03(15) . .
O2 U1 O14 89.50(14) . .
O6 U1 O14 138.24(12) . .
O15 U1 O14 146.67(12) 2_666 .
F1 U1 O14 69.36(11) . .
O9 U1 O14 73.25(12) 2_666 .
O1 U1 Cs2 130.77(12) . .
O2 U1 Cs2 47.48(11) . .
O6 U1 Cs2 137.18(9) . .
O15 U1 Cs2 107.31(9) 2_666 .
F1 U1 Cs2 95.78(7) . .
O9 U1 Cs2 53.39(8) 2_666 .
O14 U1 Cs2 50.89(9) . .
O1 U1 Cs1 138.17(12) . .
O2 U1 Cs1 42.79(11) . .
O6 U1 Cs1 63.04(9) . .
O15 U1 Cs1 110.61(9) 2_666 .
F1 U1 Cs1 47.31(8) . .
O9 U1 Cs1 127.27(9) 2_666 .
O14 U1 Cs1 90.30(8) . .
Cs2 U1 Cs1 77.097(10) . .
O1 U1 Cs2 138.82(12) . 2_667
O2 U1 Cs2 41.43(11) . 2_667
O6 U1 Cs2 89.87(9) . 2_667
O15 U1 Cs2 49.22(9) 2_666 2_667
F1 U1 Cs2 124.29(8) . 2_667
O9 U1 Cs2 67.41(9) 2_666 2_667
O14 U1 Cs2 116.21(9) . 2_667
Cs2 U1 Cs2 65.368(9) . 2_667
Cs1 U1 Cs2 77.011(10) . 2_667
O3 U2 O4 178.18(17) . .
O3 U2 F1 90.65(14) . .
O4 U2 F1 88.88(14) . .
O3 U2 O11 93.96(15) . 2_656
O4 U2 O11 87.28(15) . 2_656
F1 U2 O11 151.34(12) . 2_656
O3 U2 O13 90.69(14) . .
O4 U2 O13 90.85(14) . .
F1 U2 O13 72.72(11) . .
O11 U2 O13 78.95(12) 2_656 .
O3 U2 O17 89.34(14) . 2_656
O4 U2 O17 89.63(14) . 2_656
F1 U2 O17 130.85(11) . 2_656
O11 U2 O17 77.53(12) 2_656 2_656
O13 U2 O17 156.43(12) . 2_656
O3 U2 O5 93.68(15) . .
O4 U2 O5 84.52(15) . .
F1 U2 O5 67.26(11) . .
O11 U2 O5 140.34(12) 2_656 .
O13 U2 O5 139.76(12) . .
O17 U2 O5 63.70(12) 2_656 .
O3 U2 Cs1 130.70(12) . .
O4 U2 Cs1 48.06(12) . .
F1 U2 Cs1 47.90(8) . .
O11 U2 Cs1 135.34(9) 2_656 .
O13 U2 Cs1 98.41(9) . .
O17 U2 Cs1 99.39(9) 2_656 .
O5 U2 Cs1 50.51(9) . .
O3 U2 Cs2 134.16(11) . 2_657
O4 U2 Cs2 45.49(11) . 2_657
F1 U2 Cs2 129.19(8) . 2_657
O11 U2 Cs2 62.83(9) 2_656 2_657
O13 U2 Cs2 119.44(8) . 2_657
O17 U2 Cs2 49.01(8) 2_656 2_657
O5 U2 Cs2 84.47(8) . 2_657
Cs1 U2 Cs2 81.419(11) . 2_657
O3 U2 Cs1 131.06(12) . 2_657
O4 U2 Cs1 50.74(12) . 2_657
F1 U2 Cs1 94.76(8) . 2_657
O11 U2 Cs1 61.38(9) 2_656 2_657
O13 U2 Cs1 45.92(8) . 2_657
O17 U2 Cs1 120.97(8) 2_656 2_657
O5 U2 Cs1 132.98(9) . 2_657
Cs1 U2 Cs1 84.654(9) . 2_657
Cs2 U2 Cs1 74.178(8) 2_657 2_657
O10 Cs1 O2 71.94(10) 1_556 .
O10 Cs1 F1 126.54(9) 1_556 .
O2 Cs1 F1 54.68(8) . .
O10 Cs1 O16 61.12(9) 1_556 1_456
O2 Cs1 O16 96.54(9) . 1_456
F1 Cs1 O16 123.12(8) . 1_456
O10 Cs1 O13 76.86(9) 1_556 2_657
O2 Cs1 O13 117.77(9) . 2_657
F1 Cs1 O13 123.60(9) . 2_657
O16 Cs1 O13 113.14(9) 1_456 2_657
O10 Cs1 O5 155.39(9) 1_556 .
O2 Cs1 O5 98.48(10) . .
F1 Cs1 O5 50.39(9) . .
O16 Cs1 O5 98.80(9) 1_456 .
O13 Cs1 O5 126.68(9) 2_657 .
O10 Cs1 O4 147.15(9) 1_556 .
O2 Cs1 O4 100.03(9) . .
F1 Cs1 O4 53.39(8) . .
O16 Cs1 O4 151.06(9) 1_456 .
O13 Cs1 O4 79.50(9) 2_657 .
O5 Cs1 O4 55.45(9) . .
O10 Cs1 O12 100.05(10) 1_556 2_657
O2 Cs1 O12 163.06(9) . 2_657
F1 Cs1 O12 130.26(8) . 2_657
O16 Cs1 O12 92.20(9) 1_456 2_657
O13 Cs1 O12 45.29(9) 2_657 2_657
O5 Cs1 O12 94.47(9) . 2_657
O4 Cs1 O12 78.44(9) . 2_657
O10 Cs1 O4 83.73(9) 1_556 2_657
O2 Cs1 O4 71.24(9) . 2_657
F1 Cs1 O4 77.34(8) . 2_657
O16 Cs1 O4 144.84(9) 1_456 2_657
O13 Cs1 O4 52.73(9) 2_657 2_657
O5 Cs1 O4 115.31(9) . 2_657
O4 Cs1 O4 63.77(10) . 2_657
O12 Cs1 O4 93.36(8) 2_657 2_657
O10 Cs1 O6 103.57(9) 1_556 .
O2 Cs1 O6 49.53(8) . .
F1 Cs1 O6 43.76(8) . .
O16 Cs1 O6 79.61(8) 1_456 .
O13 Cs1 O6 164.48(8) 2_657 .
O5 Cs1 O6 56.05(9) . .
O4 Cs1 O6 93.35(8) . .
O12 Cs1 O6 146.99(8) 2_657 .
O4 Cs1 O6 111.76(8) 2_657 .
O10 Cs1 P3 92.43(7) 1_556 2_657
O2 Cs1 P3 139.47(7) . 2_657
F1 Cs1 P3 125.32(6) . 2_657
O16 Cs1 P3 108.38(7) 1_456 2_657
O13 Cs1 P3 22.55(6) 2_657 2_657
O5 Cs1 P3 108.32(7) . 2_657
O4 Cs1 P3 72.88(7) . 2_657
O12 Cs1 P3 23.84(6) 2_657 2_657
O4 Cs1 P3 70.00(6) 2_657 2_657
O6 Cs1 P3 163.99(6) . 2_657
O10 Cs1 P2 18.34(7) 1_556 1_556
O2 Cs1 P2 70.77(7) . 1_556
F1 Cs1 P2 121.45(6) . 1_556
O16 Cs1 P2 79.12(7) 1_456 1_556
O13 Cs1 P2 63.71(7) 2_657 1_556
O5 Cs1 P2 168.57(7) . 1_556
O4 Cs1 P2 128.83(7) . 1_556
O12 Cs1 P2 96.84(7) 2_657 1_556
O4 Cs1 P2 65.75(6) 2_657 1_556
O6 Cs1 P2 112.61(6) . 1_556
P3 Cs1 P2 82.90(3) 2_657 1_556
O7 Cs2 O2 126.47(9) 1_655 .
O7 Cs2 O8 47.59(9) 1_655 1_655
O2 Cs2 O8 126.80(9) . 1_655
O7 Cs2 O14 90.65(9) 1_655 .
O2 Cs2 O14 56.14(9) . .
O8 Cs2 O14 70.67(9) 1_655 .
O7 Cs2 O17 113.22(9) 1_655 1_556
O2 Cs2 O17 120.14(9) . 1_556
O8 Cs2 O17 89.20(9) 1_655 1_556
O14 Cs2 O17 124.44(9) . 1_556
O7 Cs2 O2 87.36(9) 1_655 2_667
O2 Cs2 O2 88.77(9) . 2_667
O8 Cs2 O2 132.68(9) 1_655 2_667
O14 Cs2 O2 133.30(9) . 2_667
O17 Cs2 O2 98.71(9) 1_556 2_667
O7 Cs2 O4 140.76(9) 1_655 2_657
O2 Cs2 O4 74.71(9) . 2_657
O8 Cs2 O4 93.22(9) 1_655 2_657
O14 Cs2 O4 74.54(9) . 2_657
O17 Cs2 O4 54.92(9) 1_556 2_657
O2 Cs2 O4 129.21(9) 2_667 2_657
O7 Cs2 O9 73.38(9) 1_655 2_666
O2 Cs2 O9 53.17(9) . 2_666
O8 Cs2 O9 94.50(9) 1_655 2_666
O14 Cs2 O9 52.10(9) . 2_666
O17 Cs2 O9 173.19(9) 1_556 2_666
O2 Cs2 O9 82.97(9) 2_667 2_666
O4 Cs2 O9 119.04(9) 2_657 2_666
O7 Cs2 O15 104.78(9) 1_655 1_556
O2 Cs2 O15 114.82(9) . 1_556
O8 Cs2 O15 116.96(9) 1_655 1_556
O14 Cs2 O15 164.05(9) . 1_556
O17 Cs2 O15 45.56(9) 1_556 1_556
O2 Cs2 O15 53.21(9) 2_667 1_556
O4 Cs2 O15 90.64(9) 2_657 1_556
O9 Cs2 O15 135.99(9) 2_666 1_556
O7 Cs2 P4 102.75(7) 1_655 1_556
O2 Cs2 P4 127.90(7) . 1_556
O8 Cs2 P4 97.56(7) 1_655 1_556
O14 Cs2 P4 148.55(7) . 1_556
O17 Cs2 P4 24.19(7) 1_556 1_556
O2 Cs2 P4 76.35(7) 2_667 1_556
O4 Cs2 P4 77.25(7) 2_657 1_556
O9 Cs2 P4 159.15(7) 2_666 1_556
O15 Cs2 P4 23.95(6) 1_556 1_556
O7 Cs2 O10 42.25(8) 1_655 2_666
O2 Cs2 O10 90.21(8) . 2_666
O8 Cs2 O10 84.88(9) 1_655 2_666
O14 Cs2 O10 85.78(8) . 2_666
O17 Cs2 O10 145.05(8) 1_556 2_666
O2 Cs2 O10 62.43(9) 2_667 2_666
O4 Cs2 O10 159.66(9) 2_657 2_666
O9 Cs2 O10 41.30(8) 2_666 2_666
O15 Cs2 O10 108.31(8) 1_556 2_666
P4 Cs2 O10 123.09(6) 1_556 2_666
O7 Cs2 P1 23.86(7) 1_655 1_655
O2 Cs2 P1 133.18(7) . 1_655
O8 Cs2 P1 23.97(7) 1_655 1_655
O14 Cs2 P1 82.20(7) . 1_655
O17 Cs2 P1 99.90(7) 1_556 1_655
O2 Cs2 P1 109.40(7) 2_667 1_655
O4 Cs2 P1 116.92(7) 2_657 1_655
O9 Cs2 P1 85.67(7) 2_666 1_655
O15 Cs2 P1 110.38(7) 1_556 1_655
P4 Cs2 P1 98.65(3) 1_556 1_655
O10 Cs2 P1 64.07(6) 2_666 1_655
O6 P1 O8 109.5(2) . .
O6 P1 O7 110.4(2) . .
O8 P1 O7 111.8(2) . .
O6 P1 C1 108.2(2) . .
O8 P1 C1 108.7(2) . .
O7 P1 C1 108.1(2) . .
O6 P1 Cs2 119.27(15) . 1_455
O8 P1 Cs2 57.23(15) . 1_455
O7 P1 Cs2 55.42(14) . 1_455
C1 P1 Cs2 132.56(17) . 1_455
O9 P2 O11 116.1(2) . .
O9 P2 O10 109.1(2) . .
O11 P2 O10 105.3(2) . .
O9 P2 C10 109.8(2) . .
O11 P2 C10 109.2(2) . .
O10 P2 C10 106.8(2) . .
O9 P2 Cs1 123.44(15) . 1_554
O11 P2 Cs1 68.05(14) . 1_554
O10 P2 Cs1 37.43(14) . 1_554
C10 P2 Cs1 121.94(18) . 1_554
O9 P2 Cs2 46.56(14) . 2_666
O11 P2 Cs2 117.45(15) . 2_666
O10 P2 Cs2 64.02(14) . 2_666
C10 P2 Cs2 133.30(18) . 2_666
Cs1 P2 Cs2 79.99(3) 1_554 2_666
O13 P3 O14 115.6(2) . .
O13 P3 O12 106.9(2) . .
O14 P3 O12 109.3(2) . .
O13 P3 C13 108.2(2) . .
O14 P3 C13 109.3(2) . .
O12 P3 C13 107.3(2) . .
O13 P3 Cs1 54.02(14) . 2_657
O14 P3 Cs1 112.96(14) . 2_657
O12 P3 Cs1 56.54(13) . 2_657
C13 P3 Cs1 137.69(18) . 2_657
O13 P3 Cs2 118.40(15) . .
O14 P3 Cs2 37.65(14) . .
O12 P3 Cs2 73.10(14) . .
C13 P3 Cs2 131.29(18) . .
Cs1 P3 Cs2 84.66(3) 2_657 .
O15 P4 O17 113.0(2) . .
O15 P4 O16 111.1(2) . .
O17 P4 O16 105.4(2) . .
O15 P4 C22 109.2(2) . .
O17 P4 C22 109.8(2) . .
O16 P4 C22 108.3(2) . .
O15 P4 Cs2 63.51(15) . 1_554
O17 P4 Cs2 59.32(14) . 1_554
O16 P4 Cs2 94.50(14) . 1_554
C22 P4 Cs2 156.98(18) . 1_554
U2 F1 U1 160.66(15) . .
U2 F1 Cs1 99.59(10) . .
U1 F1 Cs1 99.16(10) . .
U1 O2 Cs1 114.04(15) . .
U1 O2 Cs2 107.61(14) . .
Cs1 O2 Cs2 110.54(10) . .
U1 O2 Cs2 116.63(15) . 2_667
Cs1 O2 Cs2 114.10(11) . 2_667
Cs2 O2 Cs2 91.23(9) . 2_667
U2 O4 Cs2 111.07(15) . 2_657
U2 O4 Cs1 107.62(15) . .
Cs2 O4 Cs1 115.26(11) 2_657 .
U2 O4 Cs1 105.90(14) . 2_657
Cs2 O4 Cs1 100.34(9) 2_657 2_657
Cs1 O4 Cs1 116.23(10) . 2_657
U2 O5 Cs1 91.09(11) . .
P1 O6 U1 147.6(2) . .
P1 O6 Cs1 126.60(18) . .
U1 O6 Cs1 83.91(10) . .
P1 O7 Cs2 100.72(16) . 1_455
P1 O8 Cs2 98.80(17) . 1_455
P2 O9 U1 151.3(2) . 2_666
P2 O9 Cs2 114.04(18) . 2_666
U1 O9 Cs2 91.21(10) 2_666 2_666
P2 O10 Cs1 124.23(19) . 1_554
P2 O10 Cs2 93.69(16) . 2_666
Cs1 O10 Cs2 103.10(10) 1_554 2_666
P2 O11 U2 170.6(2) . 2_656
P2 O11 Cs2 104.44(16) . 1_554
U2 O11 Cs2 84.32(10) 2_656 1_554
P3 O12 Cs1 99.62(16) . 2_657
P3 O13 U2 142.4(2) . .
P3 O13 Cs1 103.42(16) . 2_657
U2 O13 Cs1 102.01(11) . 2_657
P3 O14 U1 138.8(2) . .
P3 O14 Cs2 125.37(18) . .
U1 O14 Cs2 93.42(11) . .
P4 O15 U1 166.1(2) . 2_666
P4 O15 Cs2 92.54(16) . 1_554
U1 O15 Cs2 98.76(11) 2_666 1_554
P4 O16 Cs1 137.36(19) . 1_654
P4 O17 U2 137.5(2) . 2_656
P4 O17 Cs2 96.49(16) . 1_554
U2 O17 Cs2 97.10(11) 2_656 1_554
C6 C1 C2 118.5(5) . .
C6 C1 P1 121.7(4) . .
C2 C1 P1 119.7(4) . .
C1 C2 C3 121.0(5) . .
C1 C2 H2A 119.5 . .
C3 C2 H2A 119.5 . .
C2 C3 C4 120.3(5) . .
C2 C3 O2W 113.7(6) . .
C4 C3 O2W 125.6(6) . .
C2 C3 H3A 119.8 . .
C4 C3 H3A 119.8 . .
O2W C3 H3A 8.3 . .
C5 C4 C3 118.3(5) . .
C5 C4 C7 120.4(5) . .
C3 C4 C7 121.3(5) . .
C6 C5 C4 121.1(5) . .
C6 C5 H5A 119.4 . .
C4 C5 H5A 119.4 . .
C5 C6 C1 120.8(5) . .
C5 C6 H6A 119.6 . .
C1 C6 H6A 119.6 . .
C12 C7 C8 117.8(5) . .
C12 C7 C4 120.4(5) . .
C8 C7 C4 121.8(5) . .
C9 C8 C7 120.7(6) . .
C9 C8 H8A 119.6 . .
C7 C8 H8A 119.6 . .
C8 C9 C10 120.7(6) . .
C8 C9 H9A 119.7 . .
C10 C9 H9A 119.7 . .
C11 C10 C9 118.8(5) . .
C11 C10 P2 121.5(4) . .
C9 C10 P2 119.6(4) . .
C12 C11 C10 119.9(5) . .
C12 C11 H11A 120.1 . .
C10 C11 H11A 120.1 . .
C7 C12 C11 122.1(6) . .
C7 C12 H12A 119.0 . .
C11 C12 H12A 119.0 . .
C18 C13 C14 118.0(5) . .
C18 C13 P3 120.4(4) . .
C14 C13 P3 121.5(4) . .
C15 C14 C13 120.8(6) . .
C15 C14 H14A 119.6 . .
C13 C14 H14A 119.6 . .
C14 C15 C16 120.9(6) . .
C14 C15 H15A 119.5 . .
C16 C15 H15A 119.5 . .
C17 C16 C15 116.9(5) . .
C17 C16 C19 121.5(5) . .
C15 C16 C19 121.6(5) . .
C16 C17 C18 122.3(6) . .
C16 C17 O1W 115.0(5) . .
C18 C17 O1W 115.9(5) . .
C16 C17 H17A 118.8 . .
C18 C17 H17A 118.8 . .
O1W C17 H17A 27.0 . .
C13 C18 C17 121.0(6) . .
C13 C18 H18A 119.5 . .
C17 C18 H18A 119.5 . .
C24 C19 C20 117.7(5) . .
C24 C19 C16 120.3(5) . .
C20 C19 C16 122.0(5) . .
C21 C20 C19 120.6(6) . .
C21 C20 H20A 119.7 . .
C19 C20 H20A 119.7 . .
C22 C21 C20 120.6(6) . .
C22 C21 H21A 119.7 . .
C20 C21 H21A 119.7 . .
C21 C22 C23 119.2(5) . .
C21 C22 P4 121.5(4) . .
C23 C22 P4 119.1(4) . .
C24 C23 C22 119.7(5) . .
C24 C23 H23A 120.1 . .
C22 C23 H23A 120.1 . .
C23 C24 C19 122.2(5) . .
C23 C24 O3W 116.7(6) . .
C19 C24 O3W 120.0(6) . .
C23 C24 H24A 118.9 . .
C19 C24 H24A 118.9 . .
O3W C24 H24A 10.8 . .
O1W O1W C17 156.0(6) 2_656 .

loop_
_geom_bond_atom_site_label_1
_geom_bond_atom_site_label_2
_geom_bond_distance
_geom_bond_site_symmetry_2
U1 O1 1.766(4) .
U1 O2 1.807(4) .
U1 O6 2.300(3) .
U1 O15 2.320(4) 2_666
U1 F1 2.347(3) .
U1 O9 2.369(4) 2_666
U1 O14 2.390(4) .
U2 O3 1.764(4) .
U2 O4 1.794(4) .
U2 F1 2.263(3) .
U2 O11 2.294(4) 2_656
U2 O13 2.363(3) .
U2 O17 2.365(4) 2_656
U2 O5 2.579(4) .
Cs1 O10 3.032(4) 1_556
Cs1 O2 3.120(3) .
Cs1 F1 3.123(3) .
Cs1 O16 3.125(4) 1_456
Cs1 O13 3.196(3) 2_657
Cs1 O5 3.204(4) .
Cs1 O4 3.239(4) .
Cs1 O12 3.250(3) 2_657
Cs1 O4 3.503(4) 2_657
Cs1 O6 3.760(4) .
Cs2 O7 3.120(4) 1_655
Cs2 O2 3.162(3) .
Cs2 O8 3.168(4) 1_655
Cs2 O14 3.179(4) .
Cs2 O17 3.201(3) 1_556
Cs2 O2 3.202(4) 2_667
Cs2 O4 3.216(4) 2_657
Cs2 O9 3.283(3) 2_666
Cs2 O15 3.313(4) 1_556
Cs2 O10 3.720(4) 2_666
P1 O6 1.523(4) .
P1 O8 1.531(4) .
P1 O7 1.533(4) .
P1 C1 1.798(6) .
P2 O9 1.502(4) .
P2 O11 1.514(4) .
P2 O10 1.570(4) .
P2 C10 1.788(5) .
P3 O13 1.515(4) .
P3 O14 1.520(4) .
P3 O12 1.575(4) .
P3 C13 1.805(6) .
P4 O15 1.503(4) .
P4 O17 1.525(4) .
P4 O16 1.565(4) .
P4 C22 1.795(5) .
O2 Cs2 3.201(4) 2_667
O4 Cs2 3.216(4) 2_657
O4 Cs1 3.503(4) 2_657
O7 Cs2 3.120(4) 1_455
O8 Cs2 3.168(4) 1_455
O9 U1 2.369(3) 2_666
O9 Cs2 3.283(3) 2_666
O10 Cs1 3.032(4) 1_554
O10 Cs2 3.720(4) 2_666
O11 U2 2.294(4) 2_656
O11 Cs2 3.762(4) 1_554
O12 Cs1 3.250(3) 2_657
O13 Cs1 3.196(3) 2_657
O15 U1 2.320(4) 2_666
O15 Cs2 3.313(4) 1_554
O16 Cs1 3.125(4) 1_654
O17 U2 2.365(3) 2_656
O17 Cs2 3.201(3) 1_554
C1 C6 1.390(8) .
C1 C2 1.391(8) .
C2 C3 1.392(8) .
C2 H2A 0.9500 .
C3 C4 1.402(8) .
C3 O2W 1.761(14) .
C3 H3A 0.9500 .
C4 C5 1.388(8) .
C4 C7 1.501(8) .
C5 C6 1.386(8) .
C5 H5A 0.9500 .
C6 H6A 0.9500 .
C7 C12 1.383(8) .
C7 C8 1.396(9) .
C8 C9 1.383(8) .
C8 H8A 0.9500 .
C9 C10 1.397(8) .
C9 H9A 0.9500 .
C10 C11 1.386(8) .
C11 C12 1.385(8) .
C11 H11A 0.9500 .
C12 H12A 0.9500 .
C13 C18 1.374(8) .
C13 C14 1.388(8) .
C14 C15 1.386(9) .
C14 H14A 0.9500 .
C15 C16 1.402(8) .
C15 H15A 0.9500 .
C16 C17 1.372(8) .
C16 C19 1.479(8) .
C17 C18 1.376(8) .
C17 O1W 1.853(9) .
C17 H17A 0.9500 .
C18 H18A 0.9500 .
C19 C24 1.390(8) .
C19 C20 1.399(8) .
C20 C21 1.397(8) .
C20 H20A 0.9500 .
C21 C22 1.384(8) .
C21 H21A 0.9500 .
C22 C23 1.396(8) .
C23 C24 1.380(8) .
C23 H23A 0.9500 .
C24 O3W 1.750(15) .
C24 H24A 0.9500 .
O1W O1W 1.698(13) 2_656
